data_1531769
loop_
_publ_author_name
'Lefevre, C.'
'Venturini, G.'
'Malaman, B.'

_publ_section_title
;
 X-ray single crystal refinement of R Mn6 X6-x X'x (R = Tb, Er, Tm, Yb; X
 = Ge, Sn; X' = Ga, In; 0 <= x <= 2.6) and Y Mn6-x Tix Sn6 compounds
;
_journal_name_full 'Journal of Alloys Compd.'
_journal_page_first 47
_journal_page_last 53
_journal_volume 354
_journal_year 2003
_chemical_formula_sum 'Mn4.9 Sn6 Ti1.16 Y0.94'
_chemical_name_systematic 'Y0.94 Mn4.9 Ti1.16 Sn6'
_space_group_IT_number 191
_symmetry_space_group_name_Hall '-P 6 2'
_symmetry_space_group_name_H-M 'P 6/m m m'
_cell_angle_alpha 90
_cell_angle_beta 90
_cell_angle_gamma 120
_cell_formula_units_Z 1
_cell_length_a 5.578
_cell_length_b 5.578
_cell_length_c 9.11
_cell_volume 245.474
_citation_journal_id_ASTM JALCEU
_cod_data_source_file Lefevre_JALCEU_2003_1412.cif
_cod_data_source_block Mn4.9Sn6Ti1.16Y0.94
_cod_original_cell_volume 245.4743
_cod_database_code 1531769

loop_
_symmetry_equiv_pos_as_xyz
x,y,z
x-y,x,z
-y,x-y,z
-x,-y,z
-x+y,-x,z
y,-x+y,z
-y,-x,-z
x-y,-y,-z
x,x-y,-z
y,x,-z
-x+y,y,-z
-x,-x+y,-z
-x,-y,-z
-x+y,-x,-z
y,-x+y,-z
x,y,-z
x-y,x,-z
-y,x-y,-z
y,x,z
-x+y,y,z
-x,-x+y,z
-y,-x,z
x-y,-y,z
x,x-y,z

loop_
_atom_site_label
_atom_site_type_symbol
_atom_site_fract_x
_atom_site_fract_y
_atom_site_fract_z
_atom_site_occupancy
_atom_site_U_iso_or_equiv
Mn1 Mn 0.5 0 0.2476 0.817 0.0
Sn2 Sn 0.3333 0.6667 0.5 1 0.0
Ti2 Ti 0.5 0 0.2476 0.183 0.0
Sn3 Sn 0 0 0.337 1 0.0
Sn1 Sn 0.3333 0.6667 0 1 0.0
Y1 Y 0 0 0 0.94 0.0
Ti1 Ti 0 0 0 0.06 0.0
